data_2003024
loop_
_publ_author_name
'Becker, Dan'
'Botoshansky, Mark'
'Gasper, Noga'
'Herbstein, Frank H.'
'Karni, Miriam'

_publ_contact_author
;
Frank H. Herbstein
Department of Chemistry, Technion-Israel Institute of Technology
Haifa, Israel 32000
;
_publ_section_title
;
 2-Phenyl-4-hydroxyphthalazin-1-one: A Benzoannelated Derivative of
 Maleic Hydrazide
;
_journal_issue 5
_journal_name_full 'Acta Crystallographica Section B'
_journal_page_first 671
_journal_page_last 676
_journal_paper_doi 10.1107/S0108768197015760
_journal_volume 54
_journal_year 1998
_chemical_formula_sum 'C14 H10 N2 O2'
_chemical_formula_weight 238.24
_chemical_melting_point 214
_chemical_name_common 2-phenyl-4-hydroxyphthalazin-1-one
_chemical_name_systematic
;
 2,3-dihydro-2-phenyl-1,4-phthalazinedione
;
_space_group_IT_number 14
_symmetry_cell_setting monoclinic
_symmetry_space_group_name_Hall '-P 2yab'
_symmetry_space_group_name_H-M 'P 1 21/a 1'
_audit_creation_method SHELXL
_cell_angle_alpha 90.00
_cell_angle_beta 107.29(3)
_cell_angle_gamma 90.00
_cell_formula_units_Z 8
_cell_length_a 12.083(4)
_cell_length_b 18.854(6)
_cell_length_c 10.760(3)
_cell_measurement_reflns_used 25
_cell_measurement_temperature 293(2)
_cell_measurement_theta_max 12.1
_cell_measurement_theta_min 4.2
_cell_volume 2340.5(13)
_computing_cell_refinement 'Philips Eindhoven, 1973'
_computing_data_collection 'Philips Eindhoven, 1973'
_computing_data_reduction
;
PROCN (extensively modified version (Goldberg, 1990) of PROC
(Hornstra & Stubbe, 1973)).
;
_computing_molecular_graphics
;
ORTEP II (Johnson, 1976); TEXSAN 1.6 MSC (Molecular Structure
Corporation, 1992)
;
_computing_structure_refinement 'SHELXL-93 (Sheldrick, 1993)'
_computing_structure_solution 'SHELXS-86 (Sheldrick, 1990)'
_diffrn_ambient_temperature 293(2)
_diffrn_measurement_device_type 'Philips PW 1100/20'
_diffrn_measurement_method \w/2\q
_diffrn_radiation_monochromator graphite
_diffrn_radiation_source 'fine-focus sealed tube'
_diffrn_radiation_type MoK\a
_diffrn_radiation_wavelength 0.71069
_diffrn_reflns_av_R_equivalents 0.0197
_diffrn_reflns_av_sigmaI/netI 0.0745
_diffrn_reflns_limit_h_max 13
_diffrn_reflns_limit_h_min -14
_diffrn_reflns_limit_k_max 22
_diffrn_reflns_limit_k_min 0
_diffrn_reflns_limit_l_max 12
_diffrn_reflns_limit_l_min 0
_diffrn_reflns_number 4356
_diffrn_reflns_theta_max 25.0
_diffrn_reflns_theta_min 2.07
_diffrn_standards_decay_% 0.6
_diffrn_standards_interval_time '120 min'
_diffrn_standards_number 3
_exptl_absorpt_coefficient_mu 0.093
_exptl_absorpt_correction_type none
_exptl_crystal_colour 'Light yellow'
_exptl_crystal_density_diffrn 1.352
_exptl_crystal_density_meas 1.350
_exptl_crystal_density_method flotation
_exptl_crystal_description Cube
_exptl_crystal_F_000 992
_exptl_crystal_size_max 0.80
_exptl_crystal_size_mid 0.50
_exptl_crystal_size_min 0.40
_refine_diff_density_max 0.13
_refine_diff_density_min -0.21
_refine_ls_extinction_method none
_refine_ls_goodness_of_fit_all 1.009
_refine_ls_goodness_of_fit_obs 1.072
_refine_ls_hydrogen_treatment refall
_refine_ls_matrix_type full
_refine_ls_number_parameters 405
_refine_ls_number_reflns 4126
_refine_ls_number_restraints 0
_refine_ls_restrained_S_all 1.009
_refine_ls_restrained_S_obs 1.072
_refine_ls_R_factor_all 0.0802
_refine_ls_R_factor_obs 0.0500
_refine_ls_shift/esd_max -0.009
_refine_ls_shift/esd_mean 0.002
_refine_ls_structure_factor_coef Fsqd
_refine_ls_weighting_details 'w=1/[\s^2^(Fo^2^)+(0.0562P)^2^+0.3521P] where P=(Fo^2^+2Fc^2^)/3'
_refine_ls_weighting_scheme calc
_refine_ls_wR_factor_all 0.1324
_refine_ls_wR_factor_obs 0.1131
_reflns_number_observed 2793
_reflns_number_total 4126
_reflns_observed_criterion >2sigma(I)
_cod_data_source_file mu1320.cif
_cod_data_source_block nogaBJuly97
_cod_depositor_comments
;
The following automatic conversions were performed:

'_refine_ls_weighting_scheme' value 'calc
w=1/[\s^2^(Fo^2^)+(0.0562P)^2^+0.3521P] where P=(Fo^2^+2Fc^2^)/3' was
changed to 'calc'. New tag '_refine_ls_weighting_details' was
created. The value of the new tag was set to
'w=1/[\s^2^(Fo^2^)+(0.0562P)^2^+0.3521P] where P=(Fo^2^+2Fc^2^)/3'.

Automatic conversion script
Id: cif_fix_values 3143 2015-03-26 13:38:13Z robertas 
;
_cod_original_cell_volume 2340.4(13)
_cod_original_sg_symbol_H-M 'P 21/a'
_cod_database_code 2003024

loop_
_symmetry_equiv_pos_as_xyz
'x, y, z'
'-x+1/2, y+1/2, -z'
'-x, -y, -z'
'x-1/2, -y-1/2, z'

loop_
_atom_site_aniso_label
_atom_site_aniso_U_11
_atom_site_aniso_U_22
_atom_site_aniso_U_33
_atom_site_aniso_U_12
_atom_site_aniso_U_13
_atom_site_aniso_U_23
N1A 0.0369(9) 0.0375(10) 0.0496(11) 0.0022(7) -0.0019(8) -0.0009(8)
N2A 0.0390(10) 0.0422(10) 0.0463(11) 0.0050(8) -0.0037(8) -0.0016(8)
N1B 0.0397(10) 0.0383(9) 0.0445(10) -0.0009(8) 0.0016(8) -0.0018(8)
N2B 0.0395(10) 0.0402(10) 0.0473(11) 0.0014(8) -0.0018(8) -0.0033(8)
O1A 0.0488(9) 0.0480(10) 0.0672(11) 0.0100(8) -0.0130(8) -0.0057(8)
O2A 0.0578(11) 0.0539(10) 0.0814(13) 0.0076(9) -0.0246(10) -0.0046(9)
O1B 0.0555(10) 0.0510(10) 0.0655(11) 0.0089(8) -0.0128(9) -0.0171(8)
O2B 0.0564(10) 0.0584(10) 0.0614(11) -0.0047(8) -0.0123(9) -0.0069(9)
C1A 0.0453(12) 0.0449(12) 0.0375(11) -0.0030(9) 0.0067(10) -0.0009(10)
C2A 0.0561(15) 0.0453(13) 0.0562(15) -0.0023(11) 0.0075(12) -0.0011(11)
C3A 0.070(2) 0.0452(15) 0.058(2) -0.0088(13) 0.0099(13) -0.0085(12)
C4A 0.062(2) 0.056(2) 0.0530(15) -0.0161(13) -0.0009(13) -0.0070(12)
C5A 0.0496(14) 0.054(2) 0.0509(14) -0.0059(12) -0.0042(11) -0.0033(12)
C6A 0.0439(12) 0.0442(12) 0.0422(12) -0.0042(10) 0.0013(10) -0.0004(10)
C7A 0.0368(12) 0.0491(13) 0.0495(13) 0.0013(10) -0.0040(10) 0.0015(10)
C8A 0.0379(12) 0.0476(13) 0.0433(12) 0.0046(9) 0.0010(10) -0.0027(10)
C9A 0.0391(11) 0.0395(12) 0.0434(12) 0.0008(9) -0.0038(9) -0.0006(9)
C10A 0.0499(14) 0.0493(14) 0.0561(15) 0.0022(11) 0.0124(12) 0.0026(11)
C11A 0.068(2) 0.0493(15) 0.061(2) 0.0108(13) 0.0143(13) -0.0042(12)
C12A 0.077(2) 0.0391(14) 0.066(2) -0.0011(13) 0.0054(14) -0.0048(13)
C13A 0.061(2) 0.049(2) 0.075(2) -0.0102(13) 0.0093(14) -0.0016(13)
C14A 0.0461(13) 0.0515(14) 0.058(2) -0.0013(11) 0.0094(12) -0.0051(12)
C1B 0.0408(12) 0.0436(12) 0.0491(13) 0.0016(9) 0.0084(10) 0.0062(10)
C2B 0.0526(14) 0.0482(14) 0.062(2) 0.0048(11) 0.0093(13) 0.0002(12)
C3B 0.063(2) 0.053(2) 0.083(2) 0.0192(14) 0.019(2) 0.0077(15)
C4B 0.0475(15) 0.068(2) 0.079(2) 0.0149(13) 0.0077(14) 0.014(2)
C5B 0.0442(14) 0.061(2) 0.062(2) 0.0038(12) 0.0022(12) 0.0083(13)
C6B 0.0371(11) 0.0478(13) 0.0454(12) 0.0005(9) 0.0029(10) 0.0097(10)
C7B 0.0407(12) 0.0491(13) 0.0424(12) -0.0056(10) -0.0015(10) 0.0065(10)
C8B 0.0404(12) 0.0425(13) 0.0458(13) -0.0005(10) 0.0013(10) -0.0031(10)
C9B 0.0500(13) 0.0401(12) 0.0369(11) -0.0017(10) 0.0075(10) 0.0005(9)
C10B 0.064(2) 0.0442(14) 0.059(2) -0.0082(12) 0.0124(13) 0.0029(11)
C11B 0.103(2) 0.0371(14) 0.063(2) -0.0083(15) 0.017(2) 0.0002(12)
C12B 0.108(3) 0.049(2) 0.061(2) 0.019(2) 0.027(2) -0.0012(13)
C13B 0.076(2) 0.067(2) 0.087(2) 0.015(2) 0.036(2) -0.001(2)
C14B 0.061(2) 0.050(2) 0.075(2) -0.0006(12) 0.0264(14) 0.0004(13)

loop_
_atom_site_label
_atom_site_fract_x
_atom_site_fract_y
_atom_site_fract_z
_atom_site_U_iso_or_equiv
_atom_site_thermal_displace_type
_atom_site_calc_flag
_atom_site_refinement_flags
_atom_site_occupancy
_atom_site_disorder_group
_atom_site_type_symbol
N1A 0.05163(14) 0.64539(9) 0.4066(2) 0.0445(5) Uani d . 1 . N
N2A 0.14819(15) 0.60655(9) 0.4766(2) 0.0460(5) Uani d . 1 . N
N1B 0.57233(15) 0.56942(9) 0.8745(2) 0.0432(4) Uani d . 1 . N
N2B 0.64527(15) 0.60613(9) 0.9793(2) 0.0455(5) Uani d . 1 . N
O1A 0.23650(15) 0.49966(9) 0.5216(2) 0.0612(5) Uani d . 1 . O
O2A -0.12259(15) 0.65880(9) 0.2566(2) 0.0742(6) Uani d . 1 . O
O1B 0.6770(2) 0.70302(9) 1.1088(2) 0.0640(5) Uani d . 1 . O
O2B 0.41012(14) 0.55690(9) 0.7047(2) 0.0652(5) Uani d . 1 . O
C1A 0.0522(2) 0.50176(11) 0.3643(2) 0.0438(5) Uani d . 1 . C
C2A 0.0537(2) 0.42852(13) 0.3429(3) 0.0545(6) Uani d . 1 . C
C3A -0.0394(2) 0.39683(14) 0.2542(3) 0.0598(7) Uani d . 1 . C
C4A -0.1340(2) 0.43710(14) 0.1852(3) 0.0607(7) Uani d . 1 . C
C5A -0.1368(2) 0.50901(14) 0.2043(2) 0.0558(6) Uani d . 1 . C
C6A -0.0429(2) 0.54207(11) 0.2946(2) 0.0459(5) Uani d . 1 . C
C7A -0.0430(2) 0.61851(12) 0.3160(2) 0.0488(6) Uani d . 1 . C
C8A 0.1465(2) 0.53912(12) 0.4556(2) 0.0453(5) Uani d . 1 . C
C9A 0.0615(2) 0.72010(11) 0.4352(2) 0.0442(5) Uani d . 1 . C
C10A -0.0186(2) 0.75298(13) 0.4849(2) 0.0525(6) Uani d . 1 . C
C11A -0.0088(2) 0.82502(13) 0.5117(3) 0.0603(7) Uani d . 1 . C
C12A 0.0806(3) 0.86329(14) 0.4885(3) 0.0643(7) Uani d . 1 . C
C13A 0.1596(2) 0.83028(14) 0.4386(3) 0.0642(7) Uani d . 1 . C
C14A 0.1509(2) 0.75839(13) 0.4116(2) 0.0531(6) Uani d . 1 . C
C1B 0.5015(2) 0.69978(12) 0.9368(2) 0.0456(5) Uani d . 1 . C
C2B 0.4651(2) 0.76493(13) 0.9728(3) 0.0560(6) Uani d . 1 . C
C3B 0.3599(2) 0.79220(15) 0.9013(3) 0.0671(8) Uani d . 1 . C
C4B 0.2909(2) 0.7563(2) 0.7921(3) 0.0675(8) Uani d . 1 . C
C5B 0.3254(2) 0.69203(14) 0.7577(3) 0.0585(7) Uani d . 1 . C
C6B 0.4311(2) 0.66270(12) 0.8306(2) 0.0454(5) Uani d . 1 . C
C7B 0.4676(2) 0.59328(12) 0.7968(2) 0.0471(5) Uani d . 1 . C
C8B 0.6098(2) 0.66673(11) 1.0073(2) 0.0454(5) Uani d . 1 . C
C9B 0.6198(2) 0.50204(11) 0.8533(2) 0.0435(5) Uani d . 1 . C
C10B 0.5545(2) 0.44071(13) 0.8403(3) 0.0569(6) Uani d . 1 . C
C11B 0.6037(3) 0.37653(14) 0.8252(3) 0.0693(8) Uani d . 1 . C
C12B 0.7171(3) 0.3730(2) 0.8246(3) 0.0721(8) Uani d . 1 . C
C13B 0.7816(3) 0.4336(2) 0.8368(3) 0.0740(8) Uani d . 1 . C
C14B 0.7329(2) 0.49883(14) 0.8505(3) 0.0607(7) Uani d . 1 . C
HO1A 0.295(3) 0.5240(17) 0.586(4) 0.105(11) Uiso d . 1 . H
HO1B 0.748(3) 0.6781(18) 1.152(4) 0.115(12) Uiso d . 1 . H
H2A 0.122(2) 0.4000(13) 0.393(2) 0.064(7) Uiso d . 1 . H
H3A -0.036(2) 0.3468(15) 0.245(3) 0.073(8) Uiso d . 1 . H
H4A -0.198(2) 0.4162(12) 0.125(2) 0.059(7) Uiso d . 1 . H
H5A -0.202(2) 0.5378(13) 0.158(2) 0.061(7) Uiso d . 1 . H
H10A -0.082(2) 0.7273(13) 0.501(2) 0.062(7) Uiso d . 1 . H
H11A -0.069(2) 0.8487(13) 0.544(3) 0.068(8) Uiso d . 1 . H
H12A 0.083(2) 0.9145(15) 0.504(3) 0.076(8) Uiso d . 1 . H
H13A 0.224(3) 0.8566(15) 0.421(3) 0.082(9) Uiso d . 1 . H
H14A 0.206(2) 0.7336(13) 0.377(3) 0.064(7) Uiso d . 1 . H
H2B 0.516(2) 0.7895(13) 1.052(3) 0.067(7) Uiso d . 1 . H
H3B 0.341(2) 0.8356(14) 0.925(3) 0.065(8) Uiso d . 1 . H
H4B 0.214(3) 0.7778(15) 0.746(3) 0.086(9) Uiso d . 1 . H
H5B 0.281(2) 0.6652(15) 0.687(3) 0.080(9) Uiso d . 1 . H
H10B 0.478(2) 0.4437(13) 0.848(3) 0.068(8) Uiso d . 1 . H
H11B 0.559(2) 0.3332(15) 0.819(3) 0.076(8) Uiso d . 1 . H
H12B 0.750(3) 0.3285(17) 0.816(3) 0.093(10) Uiso d . 1 . H
H13B 0.860(3) 0.4344(15) 0.844(3) 0.081(9) Uiso d . 1 . H
H14B 0.779(3) 0.5424(15) 0.858(3) 0.086(9) Uiso d . 1 . H

loop_
_atom_type_symbol
_atom_type_description
_atom_type_scat_dispersion_real
_atom_type_scat_dispersion_imag
_atom_type_scat_source
N N 0.0061 0.0033 'International Tables Vol C Tables 4.2.6.8 and 6.1.1.4'
O O 0.0106 0.0060 'International Tables Vol C Tables 4.2.6.8 and 6.1.1.4'
C C 0.0033 0.0016 'International Tables Vol C Tables 4.2.6.8 and 6.1.1.4'
H H 0.0000 0.0000 'International Tables Vol C Tables 4.2.6.8 and 6.1.1.4'

loop_
_geom_angle_atom_site_label_1
_geom_angle_atom_site_label_2
_geom_angle_atom_site_label_3
_geom_angle
_geom_angle_publ_flag
C7A N1A N2A 125.6(2) ?
C7A N1A C9A 121.1(2) ?
N2A N1A C9A 113.3(2) ?
C8A N2A N1A 117.1(2) ?
C7B N1B N2B 125.4(2) ?
C7B N1B C9B 122.2(2) ?
N2B N1B C9B 112.4(2) ?
C8B N2B N1B 117.2(2) ?
C6A C1A C2A 119.8(2) ?
C6A C1A C8A 117.1(2) ?
C2A C1A C8A 123.0(2) ?
C3A C2A C1A 119.6(2) ?
C2A C3A C4A 120.4(2) ?
C5A C4A C3A 120.8(2) ?
C4A C5A C6A 119.5(2) ?
C1A C6A C5A 119.9(2) ?
C1A C6A C7A 119.5(2) ?
C5A C6A C7A 120.7(2) ?
O2A C7A N1A 119.8(2) ?
O2A C7A C6A 124.0(2) ?
N1A C7A C6A 116.2(2) yes
N2A C8A O1A 119.2(2) ?
N2A C8A C1A 124.5(2) yes
O1A C8A C1A 116.3(2) ?
C10A C9A C14A 120.7(2) ?
C10A C9A N1A 119.9(2) ?
C14A C9A N1A 119.4(2) ?
C9A C10A C11A 119.6(2) ?
C10A C11A C12A 119.8(3) ?
C13A C12A C11A 120.3(2) ?
C12A C13A C14A 120.4(3) ?
C13A C14A C9A 119.2(3) ?
C6B C1B C2B 120.1(2) ?
C6B C1B C8B 116.8(2) ?
C2B C1B C8B 123.0(2) ?
C3B C2B C1B 119.3(3) ?
C2B C3B C4B 120.7(3) ?
C5B C4B C3B 120.2(3) ?
C4B C5B C6B 120.0(3) ?
C1B C6B C5B 119.7(2) ?
C1B C6B C7B 119.8(2) ?
C5B C6B C7B 120.5(2) ?
O2B C7B N1B 120.3(2) ?
O2B C7B C6B 123.9(2) ?
N1B C7B C6B 115.8(2) yes
N2B C8B O1B 118.8(2) ?
N2B C8B C1B 124.9(2) yes
O1B C8B C1B 116.3(2) ?
C14B C9B C10B 120.1(2) ?
C14B C9B N1B 119.2(2) ?
C10B C9B N1B 120.7(2) ?
C11B C10B C9B 119.5(3) ?
C12B C11B C10B 120.6(3) ?
C13B C12B C11B 119.9(3) ?
C12B C13B C14B 120.2(3) ?
C9B C14B C13B 119.7(3) ?

loop_
_geom_bond_atom_site_label_1
_geom_bond_atom_site_label_2
_geom_bond_distance
_geom_bond_publ_flag
N1A C7A 1.361(3) yes
N1A N2A 1.394(2) yes
N1A C9A 1.439(3) yes
N2A C8A 1.290(3) yes
O1A C8A 1.335(2) yes
O2A C7A 1.243(3) yes
O1B C8B 1.339(3) yes
O2B C7B 1.236(3) yes
C1A C6A 1.396(3) yes
C1A C2A 1.401(3) yes
C1A C8A 1.447(3) yes
C2A C3A 1.377(3) yes
C3A C4A 1.390(4) yes
C4A C5A 1.373(4) yes
C5A C6A 1.401(3) yes
C6A C7A 1.459(3) yes
C9A C10A 1.383(3) no
C9A C14A 1.384(3) no
C10A C11A 1.386(3) no
C11A C12A 1.382(4) no
C12A C13A 1.376(4) no
C13A C14A 1.383(3) no
N1B C7B 1.369(3) yes
N1B N2B 1.391(2) yes
N1B C9B 1.440(3) yes
N2B C8B 1.287(3) yes
C1B C6B 1.393(3) yes
C1B C2B 1.398(3) yes
C1B C8B 1.444(3) yes
C2B C3B 1.374(4) yes
C3B C4B 1.397(4) yes
C4B C5B 1.368(4) yes
C5B C6B 1.399(3) yes
C6B C7B 1.461(3) yes
C9B C14B 1.376(3) no
C9B C10B 1.384(3) no
C10B C11B 1.379(4) no
C11B C12B 1.374(4) no
C12B C13B 1.367(4) no
C13B C14B 1.391(4) no

loop_
_geom_torsion_atom_site_label_1
_geom_torsion_atom_site_label_2
_geom_torsion_atom_site_label_3
_geom_torsion_atom_site_label_4
_geom_torsion
_geom_torsion_publ_flag
C7A N1A N2A C8A -1.5(3) ?
C9A N1A N2A C8A -179.4(2) ?
C7B N1B N2B C8B 1.9(3) ?
C9B N1B N2B C8B -179.2(2) ?
C6A C1A C2A C3A -0.7(4) ?
C8A C1A C2A C3A -179.9(2) ?
C1A C2A C3A C4A 0.7(4) ?
C2A C3A C4A C5A -0.3(4) ?
C3A C4A C5A C6A 0.1(4) ?
C2A C1A C6A C5A 0.5(4) ?
C8A C1A C6A C5A 179.7(2) ?
C2A C1A C6A C7A -179.0(2) ?
C8A C1A C6A C7A 0.2(3) ?
C4A C5A C6A C1A -0.1(4) ?
C4A C5A C6A C7A 179.4(2) ?
N2A N1A C7A O2A -177.7(2) ?
C9A N1A C7A O2A 0.1(3) ?
N2A N1A C7A C6A 1.8(3) ?
C9A N1A C7A C6A 179.6(2) ?
C1A C6A C7A O2A 178.4(2) ?
C5A C6A C7A O2A -1.1(4) ?
C1A C6A C7A N1A -1.1(3) ?
C5A C6A C7A N1A 179.4(2) ?
N1A N2A C8A O1A -179.2(2) ?
N1A N2A C8A C1A 0.5(3) ?
C6A C1A C8A N2A 0.1(3) ?
C2A C1A C8A N2A 179.3(2) ?
C6A C1A C8A O1A 179.8(2) ?
C2A C1A C8A O1A -1.0(3) ?
C7A N1A C9A C10A 61.9(3) yes
N2A N1A C9A C10A -120.0(2) ?
C7A N1A C9A C14A -117.6(2) ?
N2A N1A C9A C14A 60.5(3) yes
C14A C9A C10A C11A -0.2(3) ?
N1A C9A C10A C11A -179.7(2) ?
C9A C10A C11A C12A 0.1(4) ?
C10A C11A C12A C13A 0.2(4) ?
C11A C12A C13A C14A -0.3(4) ?
C12A C13A C14A C9A 0.2(4) ?
C10A C9A C14A C13A 0.1(3) ?
N1A C9A C14A C13A 179.6(2) ?
C6B C1B C2B C3B -0.8(4) ?
C8B C1B C2B C3B -179.1(2) ?
C1B C2B C3B C4B -1.4(4) ?
C2B C3B C4B C5B 2.4(4) ?
C3B C4B C5B C6B -1.1(4) ?
C2B C1B C6B C5B 2.0(3) ?
C8B C1B C6B C5B -179.6(2) ?
C2B C1B C6B C7B -177.5(2) ?
C8B C1B C6B C7B 0.9(3) ?
C4B C5B C6B C1B -1.1(4) ?
C4B C5B C6B C7B 178.4(2) ?
N2B N1B C7B O2B 178.9(2) ?
C9B N1B C7B O2B 0.0(3) ?
N2B N1B C7B C6B -1.0(3) ?
C9B N1B C7B C6B -179.9(2) ?
C1B C6B C7B O2B 179.7(2) ?
C5B C6B C7B O2B 0.2(4) ?
C1B C6B C7B N1B -0.4(3) ?
C5B C6B C7B N1B -179.9(2) ?
N1B N2B C8B O1B 179.0(2) ?
N1B N2B C8B C1B -1.2(3) ?
C6B C1B C8B N2B -0.1(3) ?
C2B C1B C8B N2B 178.3(2) ?
C6B C1B C8B O1B 179.7(2) ?
C2B C1B C8B O1B -1.9(3) ?
C7B N1B C9B C14B 131.0(2) ?
C7B N1B C9B C10B -51.3(3) yes
N2B N1B C9B C14B -48.0(3) yes
N2B N1B C9B C10B 129.7(2) ?
C14B C9B C10B C11B 0.3(4) ?
N1B C9B C10B C11B -177.4(2) ?
C9B C10B C11B C12B 0.8(4) ?
C10B C11B C12B C13B -1.1(4) ?
C11B C12B C13B C14B 0.4(5) ?
C10B C9B C14B C13B -1.0(4) ?
N1B C9B C14B C13B 176.7(2) ?
C12B C13B C14B C9B 0.7(4) ?

loop_
_cod_related_entry_id
_cod_related_entry_database
_cod_related_entry_code
1 ChemSpider 196263
